data_2107051
loop_
_publ_author_name
'Louer, D.'
'Labarre, J.'
'Auffredic, J.P.'
'Louer, M.'

_publ_section_title
;
 Etude structurale des hydroxysulfates de cadmium. IV. structure
 cristalline de Cd8 (O H)12 (S O4)2 (H2 O)
;
_journal_name_full 'Acta Crystallographica B (24,1968-38,1982)'
_journal_page_first 1079
_journal_page_last 1084
_journal_volume 38
_journal_year 1982
_chemical_formula_sum 'Cd8 H14 O21 S2'
_chemical_name_systematic 'Cd8 (O H)12 (S O4)2 (H2 O)'
_space_group_IT_number 15
_symmetry_space_group_name_Hall '-C 2yc'
_symmetry_space_group_name_H-M 'C 1 2/c 1'
_cell_angle_alpha 90
_cell_angle_beta 124.96
_cell_angle_gamma 90
_cell_formula_units_Z 4
_cell_length_a 27.18
_cell_length_b 5.855
_cell_length_c 14.825
_cell_volume 1933.516
_citation_journal_id_ASTM ACBCAR
_cod_data_source_file Louer_ACBCAR_1982_1727.cif
_cod_data_source_block H14Cd8O21S2
_cod_original_formula_sum 'H14 Cd8 O21 S2'
_cod_database_code 2107051

loop_
_symmetry_equiv_pos_as_xyz
x,y,z
-x,y,-z+1/2
-x,-y,-z
x,-y,z-1/2
x+1/2,y+1/2,z
-x+1/2,y+1/2,-z+1/2
-x+1/2,-y+1/2,-z
x+1/2,-y+1/2,z-1/2

loop_
_atom_site_label
_atom_site_type_symbol
_atom_site_fract_x
_atom_site_fract_y
_atom_site_fract_z
_atom_site_occupancy
_atom_site_U_iso_or_equiv
S1 S+6 0.131 0.3279 -0.2975 1 0.0
O10 O-2 -0.0719 0.2009 0.4937 1 0.0
O3 O-2 -0.0791 0.1875 -0.1677 1 0.0
O11 O-2 0 -0.3129 0.25 1 0.0
Cd3 Cd+2 0.07086 0.4949 -0.09034 1 0.0
Cd1 Cd+2 0.34725 0.49209 -0.02782 1 0.0
Cd5 Cd+2 0 0.05326 0.25 1 0.0
O5 O-2 0.2604 0.319 0.4332 1 0.0
Cd2 Cd+2 0.26555 0.01422 -0.14702 1 0.0
O8 O-2 -0.0006 0.2502 0.1172 1 0.0
O2 O-2 0.3558 0.1804 0.3829 1 0.0
O6 O-2 0.2069 0.1753 0.1985 1 0.0
Cd4 Cd+2 0 0 0 1 0.0
O4 O-2 -0.1204 0.433 0.2834 1 0.0
O9 O-2 0.0969 0.1735 0.3689 1 0.0
O1 O-2 0.1845 0.2495 -0.1907 1 0.0
O7 O-2 0.3347 0.1442 0.022 1 0.0
